data_1527403
loop_
_publ_author_name
'Gatehouse, B.M.'
'Nesbit, M.C.'

_publ_section_title
;
 Preparation and structure refinement of K Ti3 Ta O9 and K3 Ti Ta7 O21
;
_journal_name_full 'Journal of Solid State Chemistry'
_journal_page_first 1
_journal_page_last 6
_journal_volume 39
_journal_year 1981
_chemical_formula_sum 'K3 O21 Ta7 Ti'
_chemical_name_systematic 'K3 Ti Ta7 O21'
_space_group_IT_number 193
_symmetry_space_group_name_Hall '-P 6c 2'
_symmetry_space_group_name_H-M 'P 63/m c m'
_cell_angle_alpha 90
_cell_angle_beta 90
_cell_angle_gamma 120
_cell_formula_units_Z 2
_cell_length_a 9.095
_cell_length_b 9.095
_cell_length_c 12.063
_cell_volume 864.154
_citation_journal_id_ASTM JSSCBI
_cod_data_source_file Gatehouse_JSSCBI_1981_1500.cif
_cod_data_source_block K3O21Ta7Ti1
_cod_original_cell_volume 864.1545
_cod_original_formula_sum 'K3 O21 Ta7 Ti1'
_cod_database_code 1527403

loop_
_symmetry_equiv_pos_as_xyz
x,y,z
x-y,x,z+1/2
-y,x-y,z
-x,-y,z+1/2
-x+y,-x,z
y,-x+y,z+1/2
-y,-x,-z
x-y,-y,-z+1/2
x,x-y,-z
y,x,-z+1/2
-x+y,y,-z
-x,-x+y,-z+1/2
-x,-y,-z
-x+y,-x,-z-1/2
y,-x+y,-z
x,y,-z-1/2
x-y,x,-z
-y,x-y,-z-1/2
y,x,z
-x+y,y,z-1/2
-x,-x+y,z
-y,-x,z-1/2
x-y,-y,z
x,x-y,z-1/2

loop_
_atom_site_label
_atom_site_type_symbol
_atom_site_fract_x
_atom_site_fract_y
_atom_site_fract_z
_atom_site_occupancy
_atom_site_U_iso_or_equiv
K1 K+1 0.4076 0 0.25 1 0.0
O2 O-2 0 0.2 0.073 1 0.0
Ti1 Ti+4 0.2473 0 0.5959 0.1667 0.0
Ta1 Ta+5 0.2473 0 0.5959 0.8333 0.0
O3 O-2 0.797 0 0.25 1 0.0
Ta2 Ta+5 0.3333 0.6667 0 1 0.0
O1 O-2 0.686 0.169 0.404 1 0.0
